data_1569048
loop_
_publ_author_name
'Kornyakov, Ilya V.'
'Gurzhiy, Vladislav V.'
'Kuz'mina, Mariya A.'
'Krzhizhanovskaya, Maria G.'
'Chukanov, Nikita V.'
'Chislov, Mikhail V.'
'Korneev, Anatolii V.'
'Izatulina, Alina R.'

_publ_section_title
;
 Crystal Chemistry of the Copper Oxalate Biomineral Moolooite: The First
 Single-Crystal X-ray Diffraction Studies and Thermal Behavior.
;
_journal_issue 7
_journal_name_full 'International journal of molecular sciences'
_journal_page_first 6786
_journal_paper_doi 10.3390/ijms24076786
_journal_volume 24
_journal_year 2023
_chemical_formula_moiety 'C2 Cu O4'
_chemical_formula_sum 'C2 Cu O4'
_chemical_formula_weight 151.56
_space_group_crystal_system monoclinic
_space_group_IT_number 14
_space_group_name_Hall '-P 2yn'
_space_group_name_H-M_alt 'P 1 21/n 1'
_atom_sites_solution_primary dual
_audit_creation_date 2022-12-02
_audit_creation_method
;
Olex2 1.5
(compiled 2022.04.07 svn.rca3783a0 for OlexSys, GUI svn.r6498)
;
_cell_angle_alpha 90
_cell_angle_beta 114.51(5)
_cell_angle_gamma 90
_cell_formula_units_Z 2
_cell_length_a 6.147(3)
_cell_length_b 5.433(2)
_cell_length_c 5.1173(18)
_cell_measurement_reflns_used 402
_cell_measurement_temperature 296(2)
_cell_measurement_theta_max 32.1650
_cell_measurement_theta_min 5.2030
_cell_volume 155.50(13)
_computing_cell_refinement 'CrysAlisPro 1.171.41.93a (Rigaku OD, 2020)'
_computing_data_collection 'CrysAlisPro 1.171.41.93a (Rigaku OD, 2020)'
_computing_data_reduction 'CrysAlisPro 1.171.41.93a (Rigaku OD, 2020)'
_computing_molecular_graphics 'Olex2 1.5 (Dolomanov et al., 2009)'
_computing_publication_material 'Olex2 1.5 (Dolomanov et al., 2009)'
_computing_structure_refinement 'SHELXL 2014/6 (Sheldrick, 2015)'
_computing_structure_solution 'SHELXT  (Sheldrick, 2015)'
_diffrn_ambient_temperature 296(2)
_diffrn_detector 'Hybrid Pixel Array Detector'
_diffrn_detector_area_resol_mean 10.0000
_diffrn_detector_type HyPix
_diffrn_measured_fraction_theta_full 0.993
_diffrn_measured_fraction_theta_max 0.842
_diffrn_measurement_details
;
List of Runs (angles in degrees, time in seconds):

  # Type    Start    End  Width  t~exp~   \w     \q     \k     \f   Frames
--------------------------------------------------------------------------
  1  \w     58.00  85.00   1.00  180.00    --   11.64  18.00-141.00   27
  2  \w    -54.00 -10.00   1.00  180.00    --   11.64 -18.00  50.00   44
  3  \w      8.00  52.00   1.00  180.00    --   11.64  18.00-141.00   44
  4  \w     -7.00  37.00   1.00  180.00    --   11.64  77.00 -90.00   44
  5  \w     41.00  81.00   1.00  180.00    --   11.64  77.00 -90.00   40
  6  \w      0.00  40.00   1.00  180.00    --   11.64  57.00 150.00   40
  7  \w     45.00  73.00   1.00  180.00    --   11.64  57.00 150.00   28
  8  \w     19.00  61.00   1.00  180.00    --  -13.67  18.00-141.00   42
;
_diffrn_measurement_device 'four-circle diffractometer'
_diffrn_measurement_device_type 'XtaLAB Synergy, Single source at home/near, HyPix'
_diffrn_measurement_method '\w scans'
_diffrn_orient_matrix_type 'CrysAlisPro convention (1999,Acta A55,543-557)'
_diffrn_orient_matrix_UB_11 0.0340462000
_diffrn_orient_matrix_UB_12 0.1269949000
_diffrn_orient_matrix_UB_13 0.0190653000
_diffrn_orient_matrix_UB_21 0.1432996000
_diffrn_orient_matrix_UB_22 -0.0258615000
_diffrn_orient_matrix_UB_23 0.0176688000
_diffrn_orient_matrix_UB_31 -0.0389130000
_diffrn_orient_matrix_UB_32 0.0157610000
_diffrn_orient_matrix_UB_33 -0.1240982000
_diffrn_radiation_monochromator mirror
_diffrn_radiation_probe x-ray
_diffrn_radiation_type 'Mo K\a'
_diffrn_radiation_wavelength 0.71073
_diffrn_reflns_av_R_equivalents 0.0471
_diffrn_reflns_av_unetI/netI 0.0547
_diffrn_reflns_Laue_measured_fraction_full 0.993
_diffrn_reflns_Laue_measured_fraction_max 0.842
_diffrn_reflns_limit_h_max 9
_diffrn_reflns_limit_h_min -7
_diffrn_reflns_limit_k_max 7
_diffrn_reflns_limit_k_min -8
_diffrn_reflns_limit_l_max 7
_diffrn_reflns_limit_l_min -7
_diffrn_reflns_number 1583
_diffrn_reflns_point_group_measured_fraction_full 0.993
_diffrn_reflns_point_group_measured_fraction_max 0.842
_diffrn_reflns_theta_full 25.242
_diffrn_reflns_theta_max 33.453
_diffrn_reflns_theta_min 4.382
_diffrn_source 'micro-focus sealed X-ray tube'
_diffrn_source_type 'PhotonJet (Mo) X-ray Source'
_exptl_absorpt_coefficient_mu 6.859
_exptl_absorpt_correction_T_max 1.00000
_exptl_absorpt_correction_T_min 0.21471
_exptl_absorpt_correction_type multi-scan
_exptl_absorpt_process_details
;
CrysAlisPro 1.171.41.93a (Rigaku Oxford Diffraction, 2020)
Empirical absorption correction using spherical harmonics,
implemented in SCALE3 ABSPACK scaling algorithm.
;
_exptl_crystal_colour colourless
_exptl_crystal_colour_primary colourless
_exptl_crystal_density_diffrn 3.237
_exptl_crystal_description irregular
_exptl_crystal_F_000 146
_exptl_crystal_size_max 0.015
_exptl_crystal_size_mid 0.01
_exptl_crystal_size_min 0.008
_refine_diff_density_max 1.498
_refine_diff_density_min -0.603
_refine_diff_density_rms 0.222
_refine_ls_extinction_method none
_refine_ls_goodness_of_fit_ref 1.270
_refine_ls_hydrogen_treatment undef
_refine_ls_matrix_type full
_refine_ls_number_parameters 46
_refine_ls_number_reflns 515
_refine_ls_number_restraints 12
_refine_ls_restrained_S_all 1.262
_refine_ls_R_factor_all 0.1334
_refine_ls_R_factor_gt 0.0958
_refine_ls_shift/su_max 0.000
_refine_ls_shift/su_mean 0.000
_refine_ls_structure_factor_coef Fsqd
_refine_ls_weighting_details 'w=1/[\s^2^(Fo^2^)+(0.0990P)^2^+0.8832P] where P=(Fo^2^+2Fc^2^)/3'
_refine_ls_weighting_scheme calc
_refine_ls_wR_factor_gt 0.2519
_refine_ls_wR_factor_ref 0.2706
_reflns_Friedel_coverage 0.000
_reflns_number_gt 333
_reflns_number_total 515
_reflns_threshold_expression 'I > 2\s(I)'
_cod_data_source_file Moolooite_MC4e.cif
_cod_data_source_block moolooite
_cod_original_cell_volume 155.51(12)
_cod_database_code 1569048
_shelxl_version_number 2014/6
_chemical_oxdiff_formula 'Cu1 C2 O4'
_shelx_space_group_comment
;
The symmetry employed for this shelxl refinement is uniquely defined
by the following loop, which should always be used as a source of
symmetry information in preference to the above space-group names.
They are only intended as comments.
;
_shelx_estimated_absorpt_t_max 0.947
_shelx_estimated_absorpt_t_min 0.904
_olex2_refinement_description
;
1. Uiso/Uaniso restraints and constraints
Uanis(C1) \\sim Ueq: with sigma of 0.006 and sigma for terminal atoms of 0.01
Uanis(C2) \\sim Ueq: with sigma of 0.008 and sigma for terminal atoms of 0.014
2. Others
 Fixed Sof: Cu1(0.5) C1(0.5) C2(0.5)
;
_olex2_submission_special_instructions 'No special instructions were received'
_oxdiff_exptl_absorpt_empirical_details
;
Empirical correction (ABSPACK) includes:
- Absorption correction using spherical harmonics
- Frame scaling
;
_oxdiff_exptl_absorpt_empirical_full_max 3.700
_oxdiff_exptl_absorpt_empirical_full_min 0.620

loop_
_space_group_symop_operation_xyz
'x, y, z'
'-x+1/2, y+1/2, -z+1/2'
'-x, -y, -z'
'x-1/2, -y-1/2, z-1/2'

loop_
_atom_site_label
_atom_site_type_symbol
_atom_site_fract_x
_atom_site_fract_y
_atom_site_fract_z
_atom_site_U_iso_or_equiv
_atom_site_adp_type
_atom_site_occupancy
_atom_site_site_symmetry_order
_atom_site_calc_flag
_atom_site_refinement_flags_posn
_atom_site_refinement_flags_adp
_atom_site_refinement_flags_occupancy
_atom_site_disorder_assembly
_atom_site_disorder_group
Cu1 Cu 0.4936(3) -0.5078(4) 0.7465(3) 0.0219(7) Uani 0.5 1 d . . P . .
O1 O 0.3403(9) -0.3170(11) 0.9192(12) 0.0344(14) Uani 1 1 d . . . . .
O2 O 0.6597(9) -0.6815(10) 0.5810(13) 0.0346(14) Uani 1 1 d . . . . .
C1 C 0.398(2) -0.399(3) 0.701(3) 0.016(2) Uani 0.5 1 d . U P . .
C2 C 0.591(2) -0.612(2) 0.796(2) 0.013(2) Uani 0.5 1 d . U P . .

loop_
_atom_site_aniso_label
_atom_site_aniso_U_11
_atom_site_aniso_U_22
_atom_site_aniso_U_33
_atom_site_aniso_U_23
_atom_site_aniso_U_13
_atom_site_aniso_U_12
Cu1 0.0295(11) 0.0317(12) 0.0091(8) 0.0028(6) 0.0126(7) 0.0079(8)
O1 0.027(3) 0.038(3) 0.031(3) -0.003(2) 0.005(2) 0.013(2)
O2 0.036(3) 0.028(3) 0.043(3) 0.011(2) 0.020(2) 0.010(2)
C1 0.015(4) 0.026(5) 0.012(4) 0.000(4) 0.012(3) 0.002(4)
C2 0.016(5) 0.012(5) 0.011(4) 0.006(4) 0.007(4) 0.008(4)

loop_
_atom_type_symbol
_atom_type_description
_atom_type_scat_dispersion_real
_atom_type_scat_dispersion_imag
_atom_type_scat_source
C C 0.0033 0.0016 'International Tables Vol C Tables 4.2.6.8 and 6.1.1.4'
Cu Cu 0.3201 1.2651 'International Tables Vol C Tables 4.2.6.8 and 6.1.1.4'
O O 0.0106 0.0060 'International Tables Vol C Tables 4.2.6.8 and 6.1.1.4'

loop_
_geom_angle_atom_site_label_1
_geom_angle_atom_site_label_2
_geom_angle_atom_site_label_3
_geom_angle
_geom_angle_site_symmetry_1
_geom_angle_site_symmetry_3
_geom_angle_publ_flag
Cu1 Cu1 Cu1 175.04(14) 3_646 3_647 ?
O1 Cu1 Cu1 46.15(18) . 3_647 ?
O1 Cu1 Cu1 133.0(2) . 3_646 ?
O1 Cu1 Cu1 46.22(18) 3_647 3_647 ?
O1 Cu1 Cu1 134.3(2) 3_647 3_646 ?
O1 Cu1 O1 92.4(2) 3_647 . ?
O1 Cu1 O2 87.3(2) . 3_646 ?
O1 Cu1 O2 176.8(2) 3_647 3_646 ?
O2 Cu1 Cu1 134.0(2) . 3_647 ?
O2 Cu1 Cu1 45.80(19) 3_646 3_646 ?
O2 Cu1 Cu1 46.47(18) . 3_646 ?
O2 Cu1 Cu1 133.3(2) 3_646 3_647 ?
O2 Cu1 O1 176.4(3) . . ?
O2 Cu1 O1 87.9(2) . 3_647 ?
O2 Cu1 O2 92.3(2) . 3_646 ?
C1 Cu1 Cu1 88.8(9) . 3_647 ?
C1 Cu1 Cu1 90.5(9) . 3_646 ?
C1 Cu1 O1 135.0(9) . 3_647 ?
C1 Cu1 O1 42.7(9) . . ?
C1 Cu1 O2 137.0(9) . . ?
C1 Cu1 O2 44.7(9) . 3_646 ?
C2 Cu1 Cu1 90.5(9) . 3_646 ?
C2 Cu1 Cu1 90.1(9) . 3_647 ?
C2 Cu1 O1 136.2(9) . . ?
C2 Cu1 O1 43.9(9) . 3_647 ?
C2 Cu1 O2 136.2(9) . 3_646 ?
C2 Cu1 O2 44.0(9) . . ?
C2 Cu1 C1 177.9(12) . . ?
Cu1 O1 Cu1 87.6(2) 3_647 . ?
C1 O1 Cu1 110.7(7) . 3_647 ?
C1 O1 Cu1 23.0(6) . . ?
C1 O1 C2 133.6(10) . 3_647 ?
C2 O1 Cu1 110.6(6) 3_647 . ?
C2 O1 Cu1 23.0(6) 3_647 3_647 ?
Cu1 O2 Cu1 87.7(2) . 3_646 ?
C1 O2 Cu1 23.4(6) 3_646 3_646 ?
C1 O2 Cu1 111.2(7) 3_646 . ?
C2 O2 Cu1 23.3(5) . . ?
C2 O2 Cu1 111.0(6) . 3_646 ?
C2 O2 C1 134.4(10) . 3_646 ?
Cu1 C1 O1 114.3(13) . . ?
Cu1 C1 O2 111.9(12) . 3_646 ?
Cu1 C1 C2 1.1(6) . . ?
O1 C1 O2 133.6(13) . 3_646 ?
O1 C1 C2 113.7(10) . . ?
O2 C1 C2 112.3(9) 3_646 . ?
Cu1 C2 O1 113.1(12) . 3_647 ?
Cu1 C2 O2 112.7(12) . . ?
Cu1 C2 C1 1.1(6) . . ?
O1 C2 C1 112.6(10) 3_647 . ?
O2 C2 O1 134.2(11) . 3_647 ?
O2 C2 C1 113.2(9) . . ?

loop_
_geom_bond_atom_site_label_1
_geom_bond_atom_site_label_2
_geom_bond_distance
_geom_bond_site_symmetry_2
_geom_bond_publ_flag
Cu1 Cu1 2.565(3) 3_647 ?
Cu1 Cu1 2.558(3) 3_646 ?
Cu1 O1 1.851(6) 3_647 ?
Cu1 O1 1.853(6) . ?
Cu1 O2 1.856(6) 3_646 ?
Cu1 O2 1.835(6) . ?
Cu1 C1 0.795(15) . ?
Cu1 C2 0.786(13) . ?
O1 Cu1 1.851(6) 3_647 ?
O1 C1 1.378(13) . ?
O1 C2 1.395(13) 3_647 ?
O2 Cu1 1.856(6) 3_646 ?
O2 C1 1.406(14) 3_646 ?
O2 C2 1.382(14) . ?
C1 O2 1.406(14) 3_646 ?
C1 C2 1.58(2) . ?
C2 O1 1.395(13) 3_647 ?

loop_
_geom_torsion_atom_site_label_1
_geom_torsion_atom_site_label_2
_geom_torsion_atom_site_label_3
_geom_torsion_atom_site_label_4
_geom_torsion
_geom_torsion_site_symmetry_1
_geom_torsion_site_symmetry_2
_geom_torsion_site_symmetry_3
_geom_torsion_site_symmetry_4
_geom_torsion_publ_flag
Cu1 Cu1 O1 Cu1 -173.29(19) 3_646 . . 3_647 ?
Cu1 Cu1 O1 C1 -179.7(13) 3_647 . . . ?
Cu1 Cu1 O1 C1 7.0(13) 3_646 . . . ?
Cu1 Cu1 O1 C2 -1.2(5) 3_647 . . 3_647 ?
Cu1 Cu1 O1 C2 -174.5(5) 3_646 . . 3_647 ?
Cu1 Cu1 O2 Cu1 -173.2(2) 3_647 . . 3_646 ?
Cu1 Cu1 O2 C1 -0.1(5) 3_646 . . 3_646 ?
Cu1 Cu1 O2 C1 -173.3(5) 3_647 . . 3_646 ?
Cu1 Cu1 O2 C2 177.5(12) 3_646 . . . ?
Cu1 Cu1 O2 C2 4.3(12) 3_647 . . . ?
Cu1 Cu1 C1 O1 -174.9(9) 3_646 . . . ?
Cu1 Cu1 C1 O1 0.2(9) 3_647 . . . ?
Cu1 Cu1 C1 O2 175.3(9) 3_647 . . 3_646 ?
Cu1 Cu1 C1 O2 0.2(9) 3_646 . . 3_646 ?
Cu1 Cu1 C1 C2 -117(33) 3_646 . . . ?
Cu1 Cu1 C1 C2 58(33) 3_647 . . . ?
Cu1 Cu1 C2 O1 2.1(9) 3_647 . . 3_647 ?
Cu1 Cu1 C2 O1 177.2(9) 3_646 . . 3_647 ?
Cu1 Cu1 C2 O2 -176.9(9) 3_647 . . . ?
Cu1 Cu1 C2 O2 -1.8(9) 3_646 . . . ?
Cu1 Cu1 C2 C1 117(33) 3_646 . . . ?
Cu1 Cu1 C2 C1 -58(33) 3_647 . . . ?
Cu1 O1 C1 Cu1 -0.3(14) 3_647 . . . ?
Cu1 O1 C1 O2 -173.9(10) 3_647 . . 3_646 ?
Cu1 O1 C1 O2 -174(2) . . . 3_646 ?
Cu1 O1 C1 C2 -1.3(11) 3_647 . . . ?
Cu1 O1 C1 C2 -1.0(6) . . . . ?
Cu1 O2 C2 Cu1 2.7(13) 3_646 . . . ?
Cu1 O2 C2 O1 -176.0(10) 3_646 . . 3_647 ?
Cu1 O2 C2 O1 -179(2) . . . 3_647 ?
Cu1 O2 C2 C1 -1.0(6) . . . . ?
Cu1 O2 C2 C1 1.7(10) 3_646 . . . ?
Cu1 C1 C2 O1 -120(34) . . . 3_647 ?
Cu1 C1 C2 O2 62(33) . . . . ?
O1 Cu1 O1 Cu1 0.000(1) 3_647 . . 3_647 ?
O1 Cu1 O1 C1 -179.7(13) 3_647 . . . ?
O1 Cu1 O1 C2 -1.2(5) 3_647 . . 3_647 ?
O1 Cu1 O2 Cu1 -176.8(2) 3_647 . . 3_646 ?
O1 Cu1 O2 C1 -176.9(6) 3_647 . . 3_646 ?
O1 Cu1 O2 C2 0.7(12) 3_647 . . . ?
O1 Cu1 C1 O1 0.4(18) 3_647 . . . ?
O1 Cu1 C1 O2 175.4(4) 3_647 . . 3_646 ?
O1 Cu1 C1 O2 175.1(18) . . . 3_646 ?
O1 Cu1 C1 C2 58(34) . . . . ?
O1 Cu1 C1 C2 59(33) 3_647 . . . ?
O1 Cu1 C2 O1 4.2(18) . . . 3_647 ?
O1 Cu1 C2 O2 -174.8(4) . . . . ?
O1 Cu1 C2 O2 -179.0(17) 3_647 . . . ?
O1 Cu1 C2 C1 -56(33) . . . . ?
O1 Cu1 C2 C1 -61(34) 3_647 . . . ?
O1 C1 C2 Cu1 122(34) . . . . ?
O1 C1 C2 O1 2.3(14) . . . 3_647 ?
O1 C1 C2 O2 -175.9(8) . . . . ?
O2 Cu1 O1 Cu1 -176.8(2) 3_646 . . 3_647 ?
O2 Cu1 O1 C1 3.5(13) 3_646 . . . ?
O2 Cu1 O1 C2 -178.0(6) 3_646 . . 3_647 ?
O2 Cu1 O2 Cu1 0.000(1) 3_646 . . 3_646 ?
O2 Cu1 O2 C1 -0.1(5) 3_646 . . 3_646 ?
O2 Cu1 O2 C2 177.5(12) 3_646 . . . ?
O2 Cu1 C1 O1 -174.7(4) . . . . ?
O2 Cu1 C1 O1 -175.1(18) 3_646 . . . ?
O2 Cu1 C1 O2 0.3(19) . . . 3_646 ?
O2 Cu1 C1 C2 -117(33) 3_646 . . . ?
O2 Cu1 C1 C2 -116(34) . . . . ?
O2 Cu1 C2 O1 175.3(4) 3_646 . . 3_647 ?
O2 Cu1 C2 O1 179.0(17) . . . 3_647 ?
O2 Cu1 C2 O2 -3.6(18) 3_646 . . . ?
O2 Cu1 C2 C1 115(34) 3_646 . . . ?
O2 Cu1 C2 C1 118(33) . . . . ?
O2 C1 C2 Cu1 -64(33) 3_646 . . . ?
O2 C1 C2 O1 176.5(8) 3_646 . . 3_647 ?
O2 C1 C2 O2 -1.6(14) 3_646 . . . ?
C1 Cu1 O1 Cu1 179.7(13) . . . 3_647 ?
C1 Cu1 O1 C2 178.5(15) . . . 3_647 ?
C1 Cu1 O2 Cu1 -0.2(13) . . . 3_646 ?
C1 Cu1 O2 C1 -0.3(18) . . . 3_646 ?
C1 Cu1 O2 C2 177.3(17) . . . . ?
C1 O2 C2 Cu1 3.2(18) 3_646 . . . ?
C1 O2 C2 O1 -175.5(10) 3_646 . . 3_647 ?
C1 O2 C2 C1 2.1(18) 3_646 . . . ?
C2 Cu1 O1 Cu1 -2.9(12) . . . 3_647 ?
C2 Cu1 O1 C1 177.4(17) . . . . ?
C2 Cu1 O1 C2 -4.1(18) . . . 3_647 ?
C2 Cu1 O2 Cu1 -177.5(12) . . . 3_646 ?
C2 Cu1 O2 C1 -177.6(14) . . . 3_646 ?
C2 O1 C1 Cu1 -1.9(19) 3_647 . . . ?
C2 O1 C1 O2 -175.6(10) 3_647 . . 3_646 ?
C2 O1 C1 C2 -2.9(17) 3_647 . . . ?
